data_2225909
loop_
_publ_author_name
'Nan, Ye-Fei'
'Zhang, Qun-Zheng'
'Shen, Xu-Ji'
'Zhao, Xin-Feng'
'Zheng, Xiao-Hui'

_publ_section_title
;
 Isopropyl 3-(3,4-dihydroxyphenyl)-2-hydroxypropanoate
;
_journal_coeditor_code JH2138
_journal_issue 5
_journal_name_full 'Acta Crystallographica Section E'
_journal_page_first o1105
_journal_paper_doi 10.1107/S1600536810013334
_journal_volume 66
_journal_year 2010
_chemical_formula_iupac 'C12 H16 O5'
_chemical_formula_moiety 'C12 H16 O5'
_chemical_formula_sum 'C12 H16 O5'
_chemical_formula_weight 240.25
_chemical_melting_point 360
_chemical_name_systematic
;
Isopropyl 3-(3,4-dihydroxyphenyl)-2-hydroxypropanoate
;
_space_group_IT_number 14
_symmetry_cell_setting monoclinic
_symmetry_space_group_name_Hall '-P 2yn'
_symmetry_space_group_name_H-M 'P 1 21/n 1'
_atom_sites_solution_hydrogens geom
_atom_sites_solution_primary direct
_atom_sites_solution_secondary difmap
_audit_creation_method SHELXL-97
_cell_angle_alpha 90.00
_cell_angle_beta 96.360(3)
_cell_angle_gamma 90.00
_cell_formula_units_Z 4
_cell_length_a 5.7691(13)
_cell_length_b 14.271(3)
_cell_length_c 14.955(3)
_cell_measurement_reflns_used 2102
_cell_measurement_temperature 296(2)
_cell_measurement_theta_max 25.92
_cell_measurement_theta_min 2.74
_cell_volume 1223.7(5)
_computing_cell_refinement 'SAINT (Bruker, 1997)'
_computing_data_collection 'SMART (Bruker, 1997)'
_computing_data_reduction 'SAINT (Bruker, 1997)'
_computing_molecular_graphics 'SHELXTL (Sheldrick, 2008)'
_computing_publication_material 'SHELXTL (Sheldrick, 2008)'
_computing_structure_refinement 'SHELXL97 (Sheldrick, 2008)'
_computing_structure_solution 'SHELXS97 (Sheldrick, 2008)'
_diffrn_ambient_temperature 296(2)
_diffrn_measured_fraction_theta_full 1.000
_diffrn_measured_fraction_theta_max 1.000
_diffrn_measurement_device_type 'Bruker SMART CCD area-detector'
_diffrn_measurement_method 'phi and omega scans'
_diffrn_radiation_monochromator graphite
_diffrn_radiation_source 'fine-focus sealed tube'
_diffrn_radiation_type MoK\a
_diffrn_radiation_wavelength 0.71073
_diffrn_reflns_av_R_equivalents 0.0294
_diffrn_reflns_av_sigmaI/netI 0.0315
_diffrn_reflns_limit_h_max 6
_diffrn_reflns_limit_h_min -6
_diffrn_reflns_limit_k_max 9
_diffrn_reflns_limit_k_min -17
_diffrn_reflns_limit_l_max 17
_diffrn_reflns_limit_l_min -17
_diffrn_reflns_number 5934
_diffrn_reflns_theta_full 25.09
_diffrn_reflns_theta_max 25.09
_diffrn_reflns_theta_min 1.98
_exptl_absorpt_coefficient_mu 0.101
_exptl_absorpt_correction_type none
_exptl_crystal_colour colorless
_exptl_crystal_density_diffrn 1.304
_exptl_crystal_density_method 'not measured'
_exptl_crystal_description block
_exptl_crystal_F_000 512
_exptl_crystal_size_max 0.38
_exptl_crystal_size_mid 0.27
_exptl_crystal_size_min 0.18
_refine_diff_density_max 0.184
_refine_diff_density_min -0.181
_refine_ls_extinction_method none
_refine_ls_goodness_of_fit_ref 1.135
_refine_ls_hydrogen_treatment constr
_refine_ls_matrix_type full
_refine_ls_number_parameters 159
_refine_ls_number_reflns 2174
_refine_ls_number_restraints 0
_refine_ls_restrained_S_all 1.135
_refine_ls_R_factor_all 0.0507
_refine_ls_R_factor_gt 0.0379
_refine_ls_shift/su_max 0.000
_refine_ls_shift/su_mean 0.000
_refine_ls_structure_factor_coef Fsqd
_refine_ls_weighting_details 'calc w=1/[\s^2^(Fo^2^)+(0.0576P)^2^+0.0000P] where P=(Fo^2^+2Fc^2^)/3'
_refine_ls_weighting_scheme calc
_refine_ls_wR_factor_gt 0.1013
_refine_ls_wR_factor_ref 0.1062
_reflns_number_gt 1598
_reflns_number_total 2174
_reflns_threshold_expression I>2sigma(I)
_cod_data_source_file jh2138.cif
_cod_data_source_block I
_cod_original_sg_symbol_H-M 'P 21/n'
_cod_database_code 2225909
_cod_database_fobs_code 2225909

loop_
_symmetry_equiv_pos_as_xyz
'x, y, z'
'-x+1/2, y+1/2, -z+1/2'
'-x, -y, -z'
'x-1/2, -y-1/2, z-1/2'

loop_
_atom_site_type_symbol
_atom_site_label
_atom_site_fract_x
_atom_site_fract_y
_atom_site_fract_z
_atom_site_U_iso_or_equiv
_atom_site_adp_type
_atom_site_calc_flag
_atom_site_refinement_flags
_atom_site_occupancy
_atom_site_disorder_assembly
_atom_site_disorder_group
O O1 0.71641(18) 0.75521(7) 0.11545(6) 0.0508(3) Uani d . 1 . .
H H1 0.6220 0.7390 0.0733 0.076 Uiso calc R 1 . .
O O2 1.09466(18) 0.79570(7) 0.22404(8) 0.0554(3) Uani d . 1 . .
H H2 1.2317 0.8059 0.2423 0.083 Uiso calc R 1 . .
O O3 0.94395(17) 0.34163(7) 0.23630(6) 0.0457(3) Uani d . 1 . .
H H3 0.8648 0.3203 0.2738 0.068 Uiso calc R 1 . .
O O4 0.5296(2) 0.29738(8) 0.04573(8) 0.0709(4) Uani d . 1 . .
O O5 0.77917(17) 0.20274(7) 0.12753(6) 0.0464(3) Uani d . 1 . .
C C1 0.8694(2) 0.68321(10) 0.13822(9) 0.0384(4) Uani d . 1 . .
C C2 1.0709(2) 0.70525(10) 0.19423(10) 0.0427(4) Uani d . 1 . .
C C3 1.2329(3) 0.63583(11) 0.21636(11) 0.0535(4) Uani d . 1 . .
H H3A 1.3698 0.6499 0.2527 0.064 Uiso calc R 1 . .
C C4 1.1939(3) 0.54492(11) 0.18498(11) 0.0518(4) Uani d . 1 . .
H H4 1.3058 0.4991 0.2004 0.062 Uiso calc R 1 . .
C C5 0.9928(2) 0.52155(10) 0.13152(9) 0.0411(4) Uani d . 1 . .
C C6 0.8304(3) 0.59214(10) 0.10876(9) 0.0405(4) Uani d . 1 . .
H H6 0.6928 0.5777 0.0730 0.049 Uiso calc R 1 . .
C C7 0.9418(3) 0.42345(10) 0.09809(9) 0.0461(4) Uani d . 1 . .
H H7A 1.0881 0.3911 0.0939 0.055 Uiso calc R 1 . .
H H7B 0.8589 0.4265 0.0381 0.055 Uiso calc R 1 . .
C C8 0.7973(2) 0.36720(10) 0.15824(9) 0.0395(4) Uani d . 1 . .
H H8 0.6727 0.4075 0.1760 0.047 Uiso calc R 1 . .
C C9 0.6870(3) 0.28507(11) 0.10523(10) 0.0439(4) Uani d . 1 . .
C C10 0.6941(3) 0.12093(10) 0.07388(10) 0.0504(4) Uani d . 1 . .
H H10 0.5254 0.1266 0.0577 0.061 Uiso calc R 1 . .
C C11 0.7441(4) 0.03703(11) 0.13364(12) 0.0705(6) Uani d . 1 . .
H H11A 0.6708 0.0450 0.1877 0.106 Uiso calc R 1 . .
H H11B 0.9096 0.0308 0.1486 0.106 Uiso calc R 1 . .
H H11C 0.6840 -0.0183 0.1027 0.106 Uiso calc R 1 . .
C C12 0.8141(4) 0.11835(14) -0.01037(13) 0.0812(6) Uani d . 1 . .
H H12A 0.9798 0.1149 0.0054 0.122 Uiso calc R 1 . .
H H12B 0.7768 0.1741 -0.0449 0.122 Uiso calc R 1 . .
H H12C 0.7625 0.0644 -0.0454 0.122 Uiso calc R 1 . .

loop_
_atom_site_aniso_label
_atom_site_aniso_U_11
_atom_site_aniso_U_22
_atom_site_aniso_U_33
_atom_site_aniso_U_12
_atom_site_aniso_U_13
_atom_site_aniso_U_23
O1 0.0510(7) 0.0484(7) 0.0490(6) 0.0097(5) -0.0127(5) -0.0090(5)
O2 0.0500(7) 0.0482(7) 0.0644(8) -0.0019(5) -0.0092(6) -0.0115(5)
O3 0.0503(6) 0.0477(7) 0.0368(5) -0.0044(5) -0.0051(5) 0.0048(4)
O4 0.0797(9) 0.0563(8) 0.0668(8) 0.0092(6) -0.0370(7) -0.0063(6)
O5 0.0533(6) 0.0363(6) 0.0468(6) 0.0017(5) -0.0070(5) -0.0023(4)
C1 0.0381(8) 0.0432(9) 0.0330(7) 0.0041(6) 0.0004(6) 0.0008(6)
C2 0.0434(9) 0.0430(10) 0.0411(8) -0.0032(7) 0.0023(7) -0.0023(6)
C3 0.0421(9) 0.0515(11) 0.0631(10) -0.0005(8) -0.0113(7) 0.0021(8)
C4 0.0460(9) 0.0482(10) 0.0595(10) 0.0067(8) -0.0022(8) 0.0076(8)
C5 0.0464(9) 0.0416(9) 0.0360(7) 0.0005(7) 0.0076(7) 0.0052(6)
C6 0.0415(8) 0.0470(9) 0.0321(7) -0.0023(7) -0.0006(6) 0.0000(6)
C7 0.0558(10) 0.0454(9) 0.0376(8) 0.0036(7) 0.0073(7) 0.0008(7)
C8 0.0418(8) 0.0389(9) 0.0369(8) 0.0040(6) 0.0001(6) 0.0003(6)
C9 0.0472(9) 0.0419(9) 0.0404(8) 0.0041(7) -0.0044(7) 0.0004(6)
C10 0.0579(10) 0.0417(9) 0.0499(9) -0.0054(7) -0.0021(7) -0.0093(7)
C11 0.1035(15) 0.0405(10) 0.0672(11) -0.0069(10) 0.0076(11) -0.0050(8)
C12 0.1136(17) 0.0685(13) 0.0647(11) 0.0007(12) 0.0244(11) -0.0088(10)

loop_
_atom_type_symbol
_atom_type_description
_atom_type_scat_dispersion_real
_atom_type_scat_dispersion_imag
_atom_type_scat_source
C C 0.0033 0.0016 'International Tables Vol C Tables 4.2.6.8 and 6.1.1.4'
H H 0.0000 0.0000 'International Tables Vol C Tables 4.2.6.8 and 6.1.1.4'
O O 0.0106 0.0060 'International Tables Vol C Tables 4.2.6.8 and 6.1.1.4'

loop_
_geom_angle_atom_site_label_1
_geom_angle_atom_site_label_2
_geom_angle_atom_site_label_3
_geom_angle_site_symmetry_1
_geom_angle_site_symmetry_3
_geom_angle
_geom_angle_publ_flag
C1 O1 H1 . . 109.5 ?
C2 O2 H2 . . 109.5 ?
C8 O3 H3 . . 109.5 ?
C9 O5 C10 . . 117.99(11) ?
O1 C1 C6 . . 123.19(12) ?
O1 C1 C2 . . 116.83(13) ?
C6 C1 C2 . . 119.97(13) ?
O2 C2 C3 . . 124.07(13) ?
O2 C2 C1 . . 117.15(13) ?
C3 C2 C1 . . 118.78(14) ?
C2 C3 C4 . . 120.72(14) ?
C2 C3 H3A . . 119.6 ?
C4 C3 H3A . . 119.6 ?
C5 C4 C3 . . 121.15(15) ?
C5 C4 H4 . . 119.4 ?
C3 C4 H4 . . 119.4 ?
C4 C5 C6 . . 117.93(14) ?
C4 C5 C7 . . 122.71(14) ?
C6 C5 C7 . . 119.37(13) ?
C1 C6 C5 . . 121.41(13) ?
C1 C6 H6 . . 119.3 ?
C5 C6 H6 . . 119.3 ?
C5 C7 C8 . . 113.23(11) ?
C5 C7 H7A . . 108.9 ?
C8 C7 H7A . . 108.9 ?
C5 C7 H7B . . 108.9 ?
C8 C7 H7B . . 108.9 ?
H7A C7 H7B . . 107.7 ?
O3 C8 C9 . . 114.28(11) ?
O3 C8 C7 . . 107.94(11) ?
C9 C8 C7 . . 108.95(11) ?
O3 C8 H8 . . 108.5 ?
C9 C8 H8 . . 108.5 ?
C7 C8 H8 . . 108.5 ?
O4 C9 O5 . . 124.32(14) ?
O4 C9 C8 . . 120.62(14) ?
O5 C9 C8 . . 115.04(12) ?
O5 C10 C11 . . 106.12(12) ?
O5 C10 C12 . . 108.65(14) ?
C11 C10 C12 . . 113.75(15) ?
O5 C10 H10 . . 109.4 ?
C11 C10 H10 . . 109.4 ?
C12 C10 H10 . . 109.4 ?
C10 C11 H11A . . 109.5 ?
C10 C11 H11B . . 109.5 ?
H11A C11 H11B . . 109.5 ?
C10 C11 H11C . . 109.5 ?
H11A C11 H11C . . 109.5 ?
H11B C11 H11C . . 109.5 ?
C10 C12 H12A . . 109.5 ?
C10 C12 H12B . . 109.5 ?
H12A C12 H12B . . 109.5 ?
C10 C12 H12C . . 109.5 ?
H12A C12 H12C . . 109.5 ?
H12B C12 H12C . . 109.5 ?

loop_
_geom_bond_atom_site_label_1
_geom_bond_atom_site_label_2
_geom_bond_site_symmetry_2
_geom_bond_distance
_geom_bond_publ_flag
O1 C1 . 1.3725(16) ?
O1 H1 . 0.8200 ?
O2 C2 . 1.3676(17) ?
O2 H2 . 0.8200 ?
O3 C8 . 1.4116(16) ?
O3 H3 . 0.8200 ?
O4 C9 . 1.2119(17) ?
O5 C9 . 1.3172(17) ?
O5 C10 . 1.4698(17) ?
C1 C6 . 1.3827(19) ?
C1 C2 . 1.392(2) ?
C2 C3 . 1.377(2) ?
C3 C4 . 1.389(2) ?
C3 H3A . 0.9300 ?
C4 C5 . 1.375(2) ?
C4 H4 . 0.9300 ?
C5 C6 . 1.3920(19) ?
C5 C7 . 1.505(2) ?
C6 H6 . 0.9300 ?
C7 C8 . 1.5212(19) ?
C7 H7A . 0.9700 ?
C7 H7B . 0.9700 ?
C8 C9 . 1.515(2) ?
C8 H8 . 0.9800 ?
C10 C11 . 1.503(2) ?
C10 C12 . 1.504(2) ?
C10 H10 . 0.9800 ?
C11 H11A . 0.9600 ?
C11 H11B . 0.9600 ?
C11 H11C . 0.9600 ?
C12 H12A . 0.9600 ?
C12 H12B . 0.9600 ?
C12 H12C . 0.9600 ?

loop_
_geom_hbond_atom_site_label_D
_geom_hbond_atom_site_label_H
_geom_hbond_atom_site_label_A
_geom_hbond_site_symmetry_A
_geom_hbond_distance_DH
_geom_hbond_distance_HA
_geom_hbond_distance_DA
_geom_hbond_angle_DHA
O1 H1 O4 3_665 0.82 1.96 2.7621(14) 164.4
O2 H2 O3 2_755 0.82 1.93 2.7417(15) 169.2
O3 H3 O1 2_645 0.82 2.00 2.7832(14) 159.8

loop_
_geom_torsion_atom_site_label_1
_geom_torsion_atom_site_label_2
_geom_torsion_atom_site_label_3
_geom_torsion_atom_site_label_4
_geom_torsion_site_symmetry_1
_geom_torsion_site_symmetry_2
_geom_torsion_site_symmetry_3
_geom_torsion_site_symmetry_4
_geom_torsion
_geom_torsion_publ_flag
O1 C1 C2 O2 . . . . 2.23(19) ?
C6 C1 C2 O2 . . . . -177.37(13) ?
O1 C1 C2 C3 . . . . -177.87(13) ?
C6 C1 C2 C3 . . . . 2.5(2) ?
O2 C2 C3 C4 . . . . 178.56(15) ?
C1 C2 C3 C4 . . . . -1.3(2) ?
C2 C3 C4 C5 . . . . -0.4(2) ?
C3 C4 C5 C6 . . . . 0.8(2) ?
C3 C4 C5 C7 . . . . -178.48(14) ?
O1 C1 C6 C5 . . . . 178.33(12) ?
C2 C1 C6 C5 . . . . -2.1(2) ?
C4 C5 C6 C1 . . . . 0.41(19) ?
C7 C5 C6 C1 . . . . 179.74(13) ?
C4 C5 C7 C8 . . . . 93.95(16) ?
C6 C5 C7 C8 . . . . -85.35(15) ?
C5 C7 C8 O3 . . . . -74.53(15) ?
C5 C7 C8 C9 . . . . 160.84(12) ?
C10 O5 C9 O4 . . . . 3.3(2) ?
C10 O5 C9 C8 . . . . -174.98(12) ?
O3 C8 C9 O4 . . . . 167.89(15) ?
C7 C8 C9 O4 . . . . -71.30(18) ?
O3 C8 C9 O5 . . . . -13.79(18) ?
C7 C8 C9 O5 . . . . 107.02(14) ?
C9 O5 C10 C11 . . . . -156.25(14) ?
C9 O5 C10 C12 . . . . 81.06(17) ?

loop_
_cod_related_entry_id
_cod_related_entry_database
_cod_related_entry_code
1 ChemSpider 23254884
